data_2223125
loop_
_publ_author_name
'Dong, Nai-Wei'
'Jia, Dong-Xue'
'Gan, Chun-Li'
'Zhou, Dong-Mei'
'Liu, Feng-Zhi'

_publ_section_title
;
 <i>N</i>,<i>N</i>'-Bis(2-thienylmethylene)benzene-1,4-diamine
;
_journal_coeditor_code IM2135
_journal_issue 9
_journal_name_full 'Acta Crystallographica Section E'
_journal_page_first o2190
_journal_paper_doi 10.1107/S1600536809031869
_journal_volume 65
_journal_year 2009
_chemical_formula_iupac 'C16 H12 N2 S2'
_chemical_formula_moiety 'C16 H12 N2 S2'
_chemical_formula_sum 'C16 H12 N2 S2'
_chemical_formula_weight 296.40
_chemical_name_systematic
;
<i>N</i>,<i>N</i>'-Bis(2-thienylmethylene)benzene-1,4-diamine
;
_space_group_IT_number 14
_symmetry_cell_setting monoclinic
_symmetry_space_group_name_Hall '-P 2yn'
_symmetry_space_group_name_H-M 'P 1 21/n 1'
_atom_sites_solution_hydrogens geom
_atom_sites_solution_primary direct
_atom_sites_solution_secondary difmap
_audit_creation_method SHELXL-97
_cell_angle_alpha 90.00
_cell_angle_beta 95.860(2)
_cell_angle_gamma 90.00
_cell_formula_units_Z 2
_cell_length_a 6.1882(7)
_cell_length_b 7.2371(9)
_cell_length_c 16.375(2)
_cell_measurement_reflns_used 1252
_cell_measurement_temperature 294(2)
_cell_measurement_theta_max 24.99
_cell_measurement_theta_min 3.08
_cell_volume 729.52(15)
_computing_cell_refinement 'SAINT-Plus (Bruker, 2003)'
_computing_data_collection 'APEX2 (Bruker, 2002)'
_computing_data_reduction 'SAINT-Plus (Bruker, 2003)'
_computing_molecular_graphics 'SHELXTL (Sheldrick, 2008)'
_computing_publication_material 'SHELXTL (Sheldrick, 2008)'
_computing_structure_refinement 'SHELXTL (Sheldrick, 2008)'
_computing_structure_solution 'SHELXTL (Sheldrick, 2008)'
_diffrn_ambient_temperature 294(2)
_diffrn_measured_fraction_theta_full 0.974
_diffrn_measured_fraction_theta_max 0.974
_diffrn_measurement_device_type 'Bruker APEXII CCD area-detector'
_diffrn_measurement_method '\f and \w'
_diffrn_radiation_monochromator graphite
_diffrn_radiation_source 'fine-focus sealed tube'
_diffrn_radiation_type MoK\a
_diffrn_radiation_wavelength 0.71073
_diffrn_reflns_av_R_equivalents 0.0189
_diffrn_reflns_av_sigmaI/netI 0.0230
_diffrn_reflns_limit_h_max 7
_diffrn_reflns_limit_h_min -7
_diffrn_reflns_limit_k_max 8
_diffrn_reflns_limit_k_min -8
_diffrn_reflns_limit_l_max 10
_diffrn_reflns_limit_l_min -19
_diffrn_reflns_number 3380
_diffrn_reflns_theta_full 24.99
_diffrn_reflns_theta_max 24.99
_diffrn_reflns_theta_min 3.08
_diffrn_standards_decay_% 0
_diffrn_standards_interval_count 0
_diffrn_standards_interval_time 0
_diffrn_standards_number 0
_exptl_absorpt_coefficient_mu 0.355
_exptl_absorpt_correction_T_max 0.9688
_exptl_absorpt_correction_T_min 0.9487
_exptl_absorpt_correction_type multi-scan
_exptl_absorpt_process_details '(SADABS; Sheldrick, 2004)'
_exptl_crystal_colour yellow
_exptl_crystal_density_diffrn 1.349
_exptl_crystal_density_method 'not measured'
_exptl_crystal_description block
_exptl_crystal_F_000 308
_exptl_crystal_size_max 0.15
_exptl_crystal_size_mid 0.11
_exptl_crystal_size_min 0.09
_refine_diff_density_max 1.066
_refine_diff_density_min -0.214
_refine_ls_extinction_method none
_refine_ls_goodness_of_fit_ref 1.003
_refine_ls_hydrogen_treatment noref
_refine_ls_matrix_type full
_refine_ls_number_parameters 91
_refine_ls_number_reflns 1252
_refine_ls_number_restraints 0
_refine_ls_restrained_S_all 1.003
_refine_ls_R_factor_all 0.0755
_refine_ls_R_factor_gt 0.0651
_refine_ls_shift/su_max 0.000
_refine_ls_shift/su_mean 0.000
_refine_ls_structure_factor_coef Fsqd
_refine_ls_weighting_details 'calc w=1/[\s^2^(Fo^2^)+(0.141P)^2^+0.3146P] where P=(Fo^2^+2Fc^2^)/3'
_refine_ls_weighting_scheme calc
_refine_ls_wR_factor_gt 0.1798
_refine_ls_wR_factor_ref 0.1956
_reflns_number_gt 1021
_reflns_number_total 1252
_reflns_threshold_expression I>2\s(I)
_cod_data_source_file im2135.cif
_cod_data_source_block I
_cod_original_cell_volume 729.5(2)
_cod_original_sg_symbol_H-M 'P 21/n'
_cod_database_code 2223125
_cod_database_fobs_code 2223125

loop_
_symmetry_equiv_pos_as_xyz
'x, y, z'
'-x+1/2, y+1/2, -z+1/2'
'-x, -y, -z'
'x-1/2, -y-1/2, z-1/2'

loop_
_atom_site_type_symbol
_atom_site_label
_atom_site_fract_x
_atom_site_fract_y
_atom_site_fract_z
_atom_site_U_iso_or_equiv
_atom_site_adp_type
_atom_site_calc_flag
_atom_site_refinement_flags
_atom_site_occupancy
_atom_site_disorder_assembly
_atom_site_disorder_group
S S1 0.15131(14) -0.10612(13) 0.29041(6) 0.0619(5) Uani d . 1 . .
N N1 0.3196(4) 0.1917(4) 0.41314(16) 0.0486(7) Uani d . 1 . .
C C1 0.0201(5) 0.0013(4) 0.36497(18) 0.0462(7) Uani d . 1 . .
C C2 -0.1804(5) -0.0755(5) 0.3705(2) 0.0565(9) Uani d . 1 . .
H H2 -0.2774 -0.0333 0.4061 0.068 Uiso calc R 1 . .
C C3 -0.2234(6) -0.2258(5) 0.3163(3) 0.0664(10) Uani d . 1 . .
H H3 -0.3489 -0.2972 0.3136 0.080 Uiso calc R 1 . .
C C4 -0.0594(6) -0.2534(6) 0.2685(3) 0.0707(11) Uani d . 1 . .
H H4 -0.0624 -0.3437 0.2280 0.085 Uiso calc R 1 . .
C C5 0.1188(5) 0.1553(4) 0.41151(18) 0.0456(7) Uani d . 1 . .
H H5 0.0321 0.2297 0.4411 0.055 Uiso calc R 1 . .
C C6 0.4043(5) 0.3492(4) 0.45720(17) 0.0422(7) Uani d . 1 . .
C C7 0.3093(5) 0.5209(5) 0.4490(2) 0.0564(9) Uani d . 1 . .
H H7 0.1820 0.5361 0.4142 0.068 Uiso calc R 1 . .
C C8 0.6000(6) 0.3299(5) 0.5086(2) 0.0576(9) Uani d . 1 . .
H H8 0.6681 0.2153 0.5138 0.069 Uiso calc R 1 . .

loop_
_atom_site_aniso_label
_atom_site_aniso_U_11
_atom_site_aniso_U_22
_atom_site_aniso_U_33
_atom_site_aniso_U_12
_atom_site_aniso_U_13
_atom_site_aniso_U_23
S1 0.0552(6) 0.0657(7) 0.0656(7) -0.0030(4) 0.0105(4) -0.0170(4)
N1 0.0464(15) 0.0470(15) 0.0525(15) -0.0058(11) 0.0059(11) -0.0114(12)
C1 0.0453(16) 0.0484(17) 0.0436(15) 0.0007(12) -0.0013(12) -0.0027(13)
C2 0.0483(18) 0.062(2) 0.059(2) -0.0059(15) 0.0054(15) -0.0085(16)
C3 0.0528(19) 0.061(2) 0.083(3) -0.0100(16) -0.0059(18) -0.0154(19)
C4 0.068(2) 0.063(2) 0.079(2) -0.0017(18) -0.0038(19) -0.0248(19)
C5 0.0500(17) 0.0447(16) 0.0424(16) 0.0006(13) 0.0052(13) -0.0041(12)
C6 0.0422(16) 0.0427(15) 0.0417(15) -0.0024(11) 0.0046(12) -0.0051(12)
C7 0.0480(17) 0.0531(19) 0.065(2) 0.0017(14) -0.0066(15) -0.0032(16)
C8 0.055(2) 0.0484(18) 0.068(2) 0.0073(14) -0.0004(16) -0.0039(16)

loop_
_atom_type_symbol
_atom_type_description
_atom_type_scat_dispersion_real
_atom_type_scat_dispersion_imag
_atom_type_scat_source
C C 0.0033 0.0016 'International Tables Vol C Tables 4.2.6.8 and 6.1.1.4'
H H 0.0000 0.0000 'International Tables Vol C Tables 4.2.6.8 and 6.1.1.4'
N N 0.0061 0.0033 'International Tables Vol C Tables 4.2.6.8 and 6.1.1.4'
S S 0.1246 0.1234 'International Tables Vol C Tables 4.2.6.8 and 6.1.1.4'

loop_
_geom_angle_atom_site_label_1
_geom_angle_atom_site_label_2
_geom_angle_atom_site_label_3
_geom_angle_site_symmetry_1
_geom_angle_site_symmetry_3
_geom_angle
_geom_angle_publ_flag
C4 S1 C1 . . 91.48(17) ?
C5 N1 C6 . . 119.1(3) ?
C2 C1 C5 . . 127.8(3) ?
C2 C1 S1 . . 111.1(2) ?
C5 C1 S1 . . 121.1(2) ?
C1 C2 C3 . . 112.6(3) ?
C1 C2 H2 . . 123.7 ?
C3 C2 H2 . . 123.7 ?
C4 C3 C2 . . 111.8(3) ?
C4 C3 H3 . . 124.1 ?
C2 C3 H3 . . 124.1 ?
C3 C4 S1 . . 113.0(3) ?
C3 C4 H4 . . 123.5 ?
S1 C4 H4 . . 123.5 ?
N1 C5 C1 . . 122.0(3) ?
N1 C5 H5 . . 119.0 ?
C1 C5 H5 . . 119.0 ?
C7 C6 C8 . . 118.8(3) ?
C7 C6 N1 . . 122.9(3) ?
C8 C6 N1 . . 118.2(3) ?
C8 C7 C6 3_666 . 120.8(3) ?
C8 C7 H7 3_666 . 119.6 ?
C6 C7 H7 . . 119.6 ?
C7 C8 C6 3_666 . 120.4(3) ?
C7 C8 H8 3_666 . 119.8 ?
C6 C8 H8 . . 119.8 ?

loop_
_geom_bond_atom_site_label_1
_geom_bond_atom_site_label_2
_geom_bond_site_symmetry_2
_geom_bond_distance
_geom_bond_publ_flag
S1 C4 . 1.694(4) ?
S1 C1 . 1.719(3) ?
N1 C5 . 1.268(4) ?
N1 C6 . 1.421(4) ?
C1 C2 . 1.371(4) ?
C1 C5 . 1.449(4) ?
C2 C3 . 1.412(5) ?
C2 H2 . 0.9300 ?
C3 C4 . 1.358(6) ?
C3 H3 . 0.9300 ?
C4 H4 . 0.9300 ?
C5 H5 . 0.9300 ?
C6 C7 . 1.375(4) ?
C6 C8 . 1.410(4) ?
C7 C8 3_666 1.373(5) ?
C7 H7 . 0.9300 ?
C8 C7 3_666 1.373(5) ?
C8 H8 . 0.9300 ?
